data_7033905
loop_
_publ_author_name
'Meng, Jiang-Ping'
'Gong, Yun'
'Lin, Qiang'
'Zhang, Miao-Miao'
'Zhang, Pan'
'Shi, Hui-Fang'
'Lin, Jian-Hua'

_publ_section_title
;
 Metal-organic frameworks based on rigid ligands as separator membranes in
 supercapacitor.
;
_journal_issue 12
_journal_name_full 'Dalton transactions (Cambridge, England : 2003)'
_journal_page_first 5407
_journal_page_last 5416
_journal_paper_doi 10.1039/c4dt03702b
_journal_volume 44
_journal_year 2015
_chemical_formula_sum 'C36 H28 Co N10 O5'
_chemical_formula_weight 739.61
_chemical_name_systematic
; 
 ? 
;
_space_group_IT_number 14
_symmetry_cell_setting monoclinic
_symmetry_space_group_name_Hall '-P 2ybc'
_symmetry_space_group_name_H-M 'P 1 21/c 1'
_atom_sites_solution_hydrogens geom
_atom_sites_solution_primary direct
_atom_sites_solution_secondary difmap
_audit_creation_method SHELXL-97
_audit_update_record
;
2015-01-18 deposited with the CCDC.
2015-02-03 downloaded from the CCDC.
;
_cell_angle_alpha 90.00
_cell_angle_beta 100.697(5)
_cell_angle_gamma 90.00
_cell_formula_units_Z 4
_cell_length_a 11.0020(6)
_cell_length_b 22.1547(17)
_cell_length_c 16.9957(9)
_cell_measurement_reflns_used 3262
_cell_measurement_temperature 293(2)
_cell_measurement_theta_max 26.5240
_cell_measurement_theta_min 3.4220
_cell_volume 4070.6(4)
_computing_cell_refinement 'Bruker FRAMBO'
_computing_data_collection 'Bruker FRAMBO'
_computing_data_reduction 'Bruker SAINT'
_computing_molecular_graphics 'Bruker SHELXTL'
_computing_publication_material 'Bruker SHELXTL'
_computing_structure_refinement 'Bruker SHELXTL'
_computing_structure_solution 'Bruker SHELXTL'
_diffrn_ambient_temperature 293(2)
_diffrn_measured_fraction_theta_full 0.994
_diffrn_measured_fraction_theta_max 0.994
_diffrn_measurement_device_type 'SuperNova, Dual, Cu at zero, Atlas'
_diffrn_measurement_method 'phi and omega scans'
_diffrn_radiation_monochromator graphite
_diffrn_radiation_source 'SuperNova (Mo) X-ray Source'
_diffrn_radiation_type MoK\a
_diffrn_radiation_wavelength 0.71073
_diffrn_reflns_av_R_equivalents 0.0000
_diffrn_reflns_av_sigmaI/netI 0.0800
_diffrn_reflns_limit_h_max 12
_diffrn_reflns_limit_h_min -13
_diffrn_reflns_limit_k_max 26
_diffrn_reflns_limit_k_min 0
_diffrn_reflns_limit_l_max 20
_diffrn_reflns_limit_l_min 0
_diffrn_reflns_number 7130
_diffrn_reflns_theta_full 25.02
_diffrn_reflns_theta_max 25.02
_diffrn_reflns_theta_min 3.05
_exptl_absorpt_coefficient_mu 0.472
_exptl_absorpt_correction_T_max 1.00000
_exptl_absorpt_correction_T_min 0.93621
_exptl_absorpt_correction_type multi-scan
_exptl_absorpt_process_details 'SADABS (Sheldrick, 1996)'
_exptl_crystal_colour red
_exptl_crystal_density_diffrn 1.207
_exptl_crystal_density_method 'not measured'
_exptl_crystal_description block
_exptl_crystal_F_000 1524
_exptl_crystal_size_max 0.20
_exptl_crystal_size_mid 0.18
_exptl_crystal_size_min 0.15
_platon_squeeze_details
;
;
_refine_diff_density_max 0.640
_refine_diff_density_min -0.543
_refine_diff_density_rms 0.076
_refine_ls_extinction_method none
_refine_ls_goodness_of_fit_ref 1.067
_refine_ls_hydrogen_treatment mixed
_refine_ls_matrix_type full
_refine_ls_number_parameters 459
_refine_ls_number_reflns 7130
_refine_ls_number_restraints 0
_refine_ls_restrained_S_all 1.067
_refine_ls_R_factor_all 0.0806
_refine_ls_R_factor_gt 0.0567
_refine_ls_shift/su_max 0.003
_refine_ls_shift/su_mean 0.000
_refine_ls_structure_factor_coef Fsqd
_refine_ls_weighting_details 'calc w=1/[\s^2^(Fo^2^)+(0.0827P)^2^+0.0000P] where P=(Fo^2^+2Fc^2^)/3'
_refine_ls_weighting_scheme calc
_refine_ls_wR_factor_gt 0.1542
_refine_ls_wR_factor_ref 0.1645
_reflns_number_gt 4947
_reflns_number_total 7130
_reflns_threshold_expression >2sigma(I)
_cod_data_source_file c4dt03702b2.cif
_cod_data_source_block 130318
_cod_depositor_comments
;
The following automatic conversions were performed:

'_symmetry_cell_setting' value 'Monoclinic' changed to 'monoclinic'
according to
/usr/data/users/saulius/crontab/automatic-downloads/rss-feeds/RSC/lib/dictionaries/cif_core.dic
dictionary named 'cif_core.dic' version 2.4.2 from 2011-04-26.

Automatic conversion script
Id: cif_fix_values 3008 2015-01-20 13:52:24Z robertas 

 Adding full bibliography for 7033903--7033905.cif.
;
_cod_original_sg_symbol_H-M P21/c
_cod_database_code 7033905

loop_
_symmetry_equiv_pos_as_xyz
'x, y, z'
'-x, y+1/2, -z+1/2'
'-x, -y, -z'
'x, -y-1/2, z-1/2'

loop_
_atom_site_label
_atom_site_type_symbol
_atom_site_fract_x
_atom_site_fract_y
_atom_site_fract_z
_atom_site_U_iso_or_equiv
_atom_site_adp_type
_atom_site_occupancy
_atom_site_symmetry_multiplicity
_atom_site_calc_flag
_atom_site_refinement_flags
Co1 Co 0.14436(4) 0.557404(19) 0.53059(3) 0.01591(16) Uani 1 1 d .
O2 O 0.00072(19) 0.59090(11) 0.45246(14) 0.0241(6) Uani 1 1 d .
O3 O -0.7860(2) 0.85308(11) 0.06017(15) 0.0278(6) Uani 1 1 d .
O4 O -0.6736(2) 0.92857(10) 0.11576(14) 0.0230(6) Uani 1 1 d .
O1 O -0.1626(2) 0.53315(11) 0.46079(14) 0.0237(6) Uani 1 1 d .
N1 N 0.2442(2) 0.55154(12) 0.43341(16) 0.0185(6) Uani 1 1 d .
N9 N 1.0529(2) 0.55536(13) -0.36778(17) 0.0214(7) Uani 1 1 d .
N2 N 0.4411(3) 0.56201(15) 0.18218(19) 0.0329(8) Uani 1 1 d .
H2 H 0.3828 0.5869 0.1636 0.039 Uiso 1 1 calc R
N3 N 0.5603(3) 0.49748(14) 0.25744(19) 0.0301(8) Uani 1 1 d .
N4 N 0.6118(3) 0.50443(15) 0.1913(2) 0.0366(8) Uani 1 1 d .
C30 C -0.6001(3) 0.82887(16) 0.1492(2) 0.0246(8) Uani 1 1 d .
N7 N 0.8345(3) 0.49663(16) -0.0601(2) 0.0403(9) Uani 1 1 d .
N6 N 0.7811(3) 0.56514(15) -0.15156(19) 0.0344(8) Uani 1 1 d .
H6 H 0.7442 0.5945 -0.1794 0.041 Uiso 1 1 calc R
C33 C -0.6908(3) 0.87251(16) 0.1067(2) 0.0231(8) Uani 1 1 d .
C4 C 0.4110(3) 0.50414(16) 0.3830(2) 0.0260(9) Uani 1 1 d .
H4 H 0.4764 0.4769 0.3911 0.031 Uiso 1 1 calc R
C18 C 1.0997(3) 0.51942(17) -0.3061(2) 0.0275(9) Uani 1 1 d .
H18 H 1.1734 0.4993 -0.3079 0.033 Uiso 1 1 calc R
N8 N 0.9132(3) 0.48914(16) -0.1127(2) 0.0412(9) Uani 1 1 d .
C6 C 0.4583(3) 0.53298(17) 0.2505(2) 0.0273(9) Uani 1 1 d .
C3 C 0.3835(3) 0.53810(17) 0.3131(2) 0.0241(8) Uani 1 1 d .
C17 C 0.9481(3) 0.58442(17) -0.3626(2) 0.0276(9) Uani 1 1 d .
H17 H 0.9135 0.6097 -0.4045 0.033 Uiso 1 1 calc R
C16 C 0.8887(3) 0.57878(18) -0.2985(2) 0.0314(9) Uani 1 1 d .
H16 H 0.8166 0.6003 -0.2971 0.038 Uiso 1 1 calc R
C2 C 0.2851(3) 0.57812(18) 0.3049(2) 0.0295(9) Uani 1 1 d .
H2A H 0.2639 0.6010 0.2585 0.035 Uiso 1 1 calc R
C7 C 0.5360(3) 0.54376(19) 0.1477(2) 0.0328(10) Uani 1 1 d .
N5 N 0.4799(4) 0.6247(3) -0.0475(3) 0.0864(18) Uani 1 1 d .
C5 C 0.3376(3) 0.51239(16) 0.4403(2) 0.0257(9) Uani 1 1 d .
H5 H 0.3547 0.4891 0.4865 0.031 Uiso 1 1 calc R
C8 C 0.6484(3) 0.5423(2) 0.0328(2) 0.0343(10) Uani 1 1 d .
H8 H 0.7035 0.5138 0.0591 0.041 Uiso 1 1 calc R
C1 C 0.2187(3) 0.58384(16) 0.3660(2) 0.0259(8) Uani 1 1 d .
H1 H 0.1537 0.6113 0.3599 0.031 Uiso 1 1 calc R
C23 C -0.2219(4) 0.70689(19) 0.2956(3) 0.0408(11) Uani 1 1 d .
H23 H -0.1876 0.7368 0.2682 0.049 Uiso 1 1 calc R
C20 C -0.1123(3) 0.57861(16) 0.4367(2) 0.0221(8) Uani 1 1 d .
C21 C -0.1933(3) 0.62226(16) 0.3838(2) 0.0254(8) Uani 1 1 d .
C24 C -0.3497(3) 0.70263(17) 0.2864(2) 0.0325(10) Uani 1 1 d .
C27 C -0.4340(3) 0.74642(17) 0.2367(2) 0.0303(9) Uani 1 1 d .
C15 C 0.9376(3) 0.54066(17) -0.2358(2) 0.0300(9) Uani 1 1 d .
C22 C -0.1447(3) 0.66780(19) 0.3443(2) 0.0368(11) Uani 1 1 d .
H22 H -0.0594 0.6722 0.3505 0.044 Uiso 1 1 calc R
C28 C -0.4040(3) 0.80676(17) 0.2357(2) 0.0300(9) Uani 1 1 d .
H28 H -0.3286 0.8202 0.2644 0.036 Uiso 1 1 calc R
C19 C 1.0457(4) 0.51049(18) -0.2406(2) 0.0333(10) Uani 1 1 d .
H19 H 1.0814 0.4844 -0.1999 0.040 Uiso 1 1 calc R
C12 C 0.6598(4) 0.5623(2) -0.0423(3) 0.0403(11) Uani 1 1 d .
C25 C -0.3962(4) 0.6576(2) 0.3262(3) 0.0547(15) Uani 1 1 d .
H25 H -0.4816 0.6540 0.3210 0.066 Uiso 1 1 calc R
C13 C 0.7565(3) 0.5422(2) -0.0843(2) 0.0339(10) Uani 1 1 d .
C14 C 0.8759(4) 0.53256(19) -0.1662(2) 0.0330(9) Uani 1 1 d .
C29 C -0.4859(3) 0.84783(18) 0.1919(2) 0.0311(9) Uani 1 1 d .
H29 H -0.4640 0.8884 0.1911 0.037 Uiso 1 1 calc R
C9 C 0.5555(4) 0.5643(2) 0.0688(2) 0.0368(10) Uani 1 1 d .
C31 C -0.6277(4) 0.76741(18) 0.1491(3) 0.0378(11) Uani 1 1 d .
H31 H -0.7021 0.7536 0.1194 0.045 Uiso 1 1 calc R
C26 C -0.3213(3) 0.61710(19) 0.3741(3) 0.0464(13) Uani 1 1 d .
H26 H -0.3562 0.5864 0.3998 0.056 Uiso 1 1 calc R
C11 C 0.5721(5) 0.6028(3) -0.0787(3) 0.0667(16) Uani 1 1 d .
H11 H 0.5783 0.6158 -0.1298 0.080 Uiso 1 1 calc R
C32 C -0.5472(4) 0.72704(18) 0.1921(3) 0.0422(12) Uani 1 1 d .
H32 H -0.5680 0.6863 0.1916 0.051 Uiso 1 1 calc R
N10 N 0.9765(7) 0.6932(3) 0.1067(5) 0.1290(15) Uani 1 1 d .
C10 C 0.4741(5) 0.6044(3) 0.0261(3) 0.0662(16) Uani 1 1 d .
H10 H 0.4100 0.6185 0.0499 0.079 Uiso 1 1 calc R
C36 C 0.8997(8) 0.6521(4) 0.0537(5) 0.1290(15) Uani 1 1 d .
H36A H 0.8162 0.6546 0.0626 0.193 Uiso 1 1 calc R
H36B H 0.9298 0.6117 0.0640 0.193 Uiso 1 1 calc R
H36C H 0.9017 0.6626 -0.0008 0.193 Uiso 1 1 calc R
C35 C 0.9695(9) 0.7564(4) 0.0968(7) 0.156(4) Uani 1 1 d .
H35A H 1.0459 0.7711 0.0844 0.188 Uiso 1 1 calc R
H35B H 0.9553 0.7748 0.1454 0.188 Uiso 1 1 calc R
H35C H 0.9027 0.7663 0.0538 0.188 Uiso 1 1 calc R
O5 O 1.1055(5) 0.6958(2) 0.2256(4) 0.1290(15) Uani 1 1 d .
C34 C 1.0485(8) 0.6669(4) 0.1716(6) 0.132(3) Uani 1 1 d .
H34 H 1.0535 0.6250 0.1739 0.158 Uiso 1 1 calc R

loop_
_atom_site_aniso_label
_atom_site_aniso_U_11
_atom_site_aniso_U_22
_atom_site_aniso_U_33
_atom_site_aniso_U_23
_atom_site_aniso_U_13
_atom_site_aniso_U_12
Co1 0.0133(2) 0.0209(3) 0.0142(3) 0.0011(2) 0.00414(17) 0.00000(19)
O2 0.0168(12) 0.0295(14) 0.0260(15) 0.0085(11) 0.0043(10) 0.0008(11)
O3 0.0236(13) 0.0279(14) 0.0291(15) 0.0025(11) -0.0019(11) 0.0029(11)
O4 0.0222(12) 0.0236(14) 0.0231(14) 0.0019(11) 0.0044(10) 0.0012(11)
O1 0.0222(12) 0.0239(13) 0.0263(15) 0.0047(11) 0.0077(10) 0.0026(11)
N1 0.0172(14) 0.0228(15) 0.0158(16) -0.0039(12) 0.0035(11) -0.0029(12)
N9 0.0191(14) 0.0304(16) 0.0153(16) -0.0019(14) 0.0052(11) 0.0004(13)
N2 0.0269(17) 0.051(2) 0.0229(19) 0.0061(16) 0.0104(13) 0.0127(16)
N3 0.0281(17) 0.043(2) 0.0237(19) -0.0006(15) 0.0170(13) 0.0026(15)
N4 0.0356(19) 0.054(2) 0.025(2) 0.0064(17) 0.0157(15) 0.0096(17)
C30 0.0236(19) 0.030(2) 0.019(2) 0.0004(16) 0.0015(15) 0.0034(16)
N7 0.041(2) 0.057(2) 0.029(2) 0.0054(17) 0.0214(15) 0.0051(18)
N6 0.0342(18) 0.047(2) 0.0246(19) 0.0091(16) 0.0133(14) 0.0090(16)
C33 0.0220(18) 0.031(2) 0.017(2) 0.0040(16) 0.0059(14) 0.0025(16)
C4 0.0224(18) 0.032(2) 0.024(2) -0.0028(17) 0.0068(15) 0.0014(16)
C18 0.0241(19) 0.039(2) 0.022(2) -0.0001(18) 0.0093(15) 0.0027(17)
N8 0.046(2) 0.052(2) 0.031(2) 0.0052(18) 0.0210(16) 0.0050(18)
C6 0.0236(19) 0.035(2) 0.024(2) 0.0009(18) 0.0066(15) 0.0015(17)
C3 0.0237(18) 0.031(2) 0.019(2) -0.0054(16) 0.0079(14) -0.0050(16)
C17 0.029(2) 0.029(2) 0.026(2) 0.0027(17) 0.0090(16) 0.0008(17)
C16 0.032(2) 0.039(2) 0.026(2) -0.0009(18) 0.0127(16) 0.0030(18)
C2 0.028(2) 0.039(2) 0.025(2) 0.0099(18) 0.0124(16) 0.0029(18)
C7 0.031(2) 0.053(3) 0.017(2) 0.0031(19) 0.0112(16) 0.0058(19)
N5 0.087(3) 0.139(5) 0.044(3) 0.043(3) 0.041(2) 0.068(3)
C5 0.0217(18) 0.033(2) 0.022(2) 0.0052(17) 0.0027(15) 0.0007(17)
C8 0.030(2) 0.051(3) 0.024(2) 0.0049(19) 0.0127(17) 0.0046(19)
C1 0.0243(18) 0.029(2) 0.028(2) 0.0061(18) 0.0128(15) 0.0060(16)
C23 0.031(2) 0.047(3) 0.047(3) 0.025(2) 0.0114(19) 0.004(2)
C20 0.0214(19) 0.0252(19) 0.020(2) -0.0023(16) 0.0059(15) 0.0012(16)
C21 0.0228(18) 0.0258(19) 0.026(2) 0.0055(16) -0.0001(15) 0.0001(16)
C24 0.027(2) 0.034(2) 0.034(2) 0.0070(18) -0.0012(17) 0.0023(18)
C27 0.0242(19) 0.034(2) 0.030(2) 0.0091(18) -0.0010(16) 0.0027(17)
C15 0.029(2) 0.037(2) 0.026(2) -0.0065(18) 0.0103(16) -0.0064(18)
C22 0.0177(19) 0.050(3) 0.043(3) 0.019(2) 0.0077(17) 0.0024(18)
C28 0.0215(18) 0.041(2) 0.026(2) 0.0100(18) 0.0004(15) 0.0023(18)
C19 0.037(2) 0.041(2) 0.023(2) 0.0071(18) 0.0095(17) 0.0009(19)
C12 0.042(2) 0.056(3) 0.025(2) 0.005(2) 0.0139(18) 0.007(2)
C25 0.017(2) 0.050(3) 0.089(4) 0.036(3) -0.010(2) -0.005(2)
C13 0.032(2) 0.052(3) 0.022(2) 0.0026(19) 0.0147(17) 0.003(2)
C14 0.040(2) 0.041(2) 0.022(2) 0.0000(19) 0.0150(17) 0.000(2)
C29 0.031(2) 0.030(2) 0.031(2) 0.0044(18) 0.0024(17) 0.0028(18)
C9 0.035(2) 0.058(3) 0.020(2) 0.011(2) 0.0130(17) 0.009(2)
C31 0.029(2) 0.037(2) 0.040(3) -0.001(2) -0.0122(18) -0.0020(18)
C26 0.022(2) 0.039(2) 0.074(3) 0.031(2) -0.002(2) -0.0040(19)
C11 0.065(3) 0.111(5) 0.032(3) 0.024(3) 0.028(2) 0.031(3)
C32 0.037(2) 0.026(2) 0.057(3) 0.010(2) -0.010(2) 0.0034(18)
N10 0.120(3) 0.110(3) 0.146(4) -0.029(3) -0.004(3) -0.019(2)
C10 0.068(3) 0.101(4) 0.041(3) 0.032(3) 0.038(2) 0.048(3)
C36 0.120(3) 0.110(3) 0.146(4) -0.029(3) -0.004(3) -0.019(2)
C35 0.155(9) 0.095(6) 0.222(12) -0.003(7) 0.044(8) -0.019(6)
O5 0.120(3) 0.110(3) 0.146(4) -0.029(3) -0.004(3) -0.019(2)
C34 0.124(7) 0.095(6) 0.165(10) 0.011(6) -0.005(7) 0.001(5)

loop_
_atom_type_symbol
_atom_type_description
_atom_type_scat_dispersion_real
_atom_type_scat_dispersion_imag
_atom_type_scat_source
C C 0.0033 0.0016 'International Tables Vol C Tables 4.2.6.8 and 6.1.1.4'
H H 0.0000 0.0000 'International Tables Vol C Tables 4.2.6.8 and 6.1.1.4'
Co Co 0.3494 0.9721 'International Tables Vol C Tables 4.2.6.8 and 6.1.1.4'
N N 0.0061 0.0033 'International Tables Vol C Tables 4.2.6.8 and 6.1.1.4'
O O 0.0106 0.0060 'International Tables Vol C Tables 4.2.6.8 and 6.1.1.4'

loop_
_geom_angle_atom_site_label_1
_geom_angle_atom_site_label_2
_geom_angle_atom_site_label_3
_geom_angle
_geom_angle_site_symmetry_1
_geom_angle_site_symmetry_3
O2 Co1 O1 118.08(9) . 3_566
O2 Co1 N1 88.04(10) . .
O1 Co1 N1 86.42(10) 3_566 .
O2 Co1 O3 90.93(9) . 4_676
O1 Co1 O3 150.77(9) 3_566 4_676
N1 Co1 O3 91.41(10) . 4_676
O2 Co1 N9 96.35(10) . 1_456
O1 Co1 N9 88.62(11) 3_566 1_456
N1 Co1 N9 174.52(11) . 1_456
O3 Co1 N9 91.78(11) 4_676 1_456
O2 Co1 O4 150.01(9) . 4_676
O1 Co1 O4 91.48(9) 3_566 4_676
N1 Co1 O4 88.98(9) . 4_676
O3 Co1 O4 59.32(8) 4_676 4_676
N9 Co1 O4 88.83(10) 1_456 4_676
C20 O2 Co1 133.6(2) . .
C33 O3 Co1 92.9(2) . 4_475
C33 O4 Co1 87.84(19) . 4_475
C20 O1 Co1 141.0(2) . 3_566
C5 N1 C1 117.3(3) . .
C5 N1 Co1 117.9(2) . .
C1 N1 Co1 124.8(2) . .
C17 N9 C18 116.4(3) . .
C17 N9 Co1 125.4(2) . 1_654
C18 N9 Co1 118.1(2) . 1_654
C6 N2 C7 104.0(3) . .
C6 N2 H2 128.0 . .
C7 N2 H2 128.0 . .
C6 N3 N4 109.1(3) . .
C7 N4 N3 102.7(3) . .
C29 C30 C31 118.0(3) . .
C29 C30 C33 121.2(3) . .
C31 C30 C33 120.7(3) . .
C13 N7 N8 109.7(3) . .
C13 N6 C14 104.3(3) . .
C13 N6 H6 127.9 . .
C14 N6 H6 127.9 . .
O4 C33 O3 120.0(3) . .
O4 C33 C30 120.8(3) . .
O3 C33 C30 119.2(3) . .
C5 C4 C3 117.7(3) . .
C5 C4 H4 121.1 . .
C3 C4 H4 121.1 . .
N9 C18 C19 124.0(3) . .
N9 C18 H18 118.0 . .
C19 C18 H18 118.0 . .
C14 N8 N7 101.9(3) . .
N2 C6 N3 110.1(3) . .
N2 C6 C3 126.7(3) . .
N3 C6 C3 123.3(3) . .
C2 C3 C4 118.3(3) . .
C2 C3 C6 120.7(3) . .
C4 C3 C6 121.0(3) . .
N9 C17 C16 123.3(3) . .
N9 C17 H17 118.3 . .
C16 C17 H17 118.3 . .
C17 C16 C15 119.4(4) . .
C17 C16 H16 120.3 . .
C15 C16 H16 120.3 . .
C1 C2 C3 119.7(3) . .
C1 C2 H2A 120.2 . .
C3 C2 H2A 120.2 . .
N4 C7 N2 114.1(4) . .
N4 C7 C9 121.9(4) . .
N2 C7 C9 124.0(4) . .
C11 N5 C10 115.1(4) . .
N1 C5 C4 124.3(3) . .
N1 C5 H5 117.8 . .
C4 C5 H5 117.8 . .
C9 C8 C12 120.0(4) . .
C9 C8 H8 120.0 . .
C12 C8 H8 120.0 . .
N1 C1 C2 122.7(3) . .
N1 C1 H1 118.7 . .
C2 C1 H1 118.7 . .
C22 C23 C24 121.6(4) . .
C22 C23 H23 119.2 . .
C24 C23 H23 119.2 . .
O2 C20 O1 125.9(3) . .
O2 C20 C21 116.4(3) . .
O1 C20 C21 117.7(3) . .
C22 C21 C26 118.6(3) . .
C22 C21 C20 121.7(3) . .
C26 C21 C20 119.7(3) . .
C25 C24 C23 117.5(4) . .
C25 C24 C27 120.5(3) . .
C23 C24 C27 121.9(4) . .
C28 C27 C32 118.8(3) . .
C28 C27 C24 120.9(3) . .
C32 C27 C24 120.3(3) . .
C19 C15 C16 117.7(4) . .
C19 C15 C14 121.1(4) . .
C16 C15 C14 121.2(3) . .
C21 C22 C23 120.2(3) . .
C21 C22 H22 119.9 . .
C23 C22 H22 119.9 . .
C27 C28 C29 120.5(3) . .
C27 C28 H28 119.8 . .
C29 C28 H28 119.8 . .
C18 C19 C15 119.1(4) . .
C18 C19 H19 120.4 . .
C15 C19 H19 120.4 . .
C11 C12 C8 116.7(4) . .
C11 C12 C13 119.5(4) . .
C8 C12 C13 123.8(4) . .
C24 C25 C26 122.2(4) . .
C24 C25 H25 118.9 . .
C26 C25 H25 118.9 . .
N6 C13 N7 109.5(4) . .
N6 C13 C12 126.2(4) . .
N7 C13 C12 124.3(4) . .
N6 C14 N8 114.5(4) . .
N6 C14 C15 125.2(4) . .
N8 C14 C15 120.3(4) . .
C30 C29 C28 120.8(4) . .
C30 C29 H29 119.6 . .
C28 C29 H29 119.6 . .
C10 C9 C8 117.5(4) . .
C10 C9 C7 119.5(4) . .
C8 C9 C7 122.8(4) . .
C32 C31 C30 121.2(3) . .
C32 C31 H31 119.4 . .
C30 C31 H31 119.4 . .
C25 C26 C21 119.9(4) . .
C25 C26 H26 120.1 . .
C21 C26 H26 120.1 . .
N5 C11 C12 125.8(5) . .
N5 C11 H11 117.1 . .
C12 C11 H11 117.1 . .
C31 C32 C27 120.7(4) . .
C31 C32 H32 119.6 . .
C27 C32 H32 119.6 . .
C34 N10 C35 122.1(8) . .
C34 N10 C36 114.9(8) . .
C35 N10 C36 122.7(8) . .
N5 C10 C9 124.9(4) . .
N5 C10 H10 117.6 . .
C9 C10 H10 117.6 . .
N10 C36 H36A 109.5 . .
N10 C36 H36B 109.5 . .
H36A C36 H36B 109.5 . .
N10 C36 H36C 109.5 . .
H36A C36 H36C 109.5 . .
H36B C36 H36C 109.5 . .
N10 C35 H35A 109.5 . .
N10 C35 H35B 109.5 . .
H35A C35 H35B 109.5 . .
N10 C35 H35C 109.5 . .
H35A C35 H35C 109.5 . .
H35B C35 H35C 109.5 . .
O5 C34 N10 122.4(8) . .
O5 C34 H34 118.8 . .
N10 C34 H34 118.8 . .

loop_
_geom_bond_atom_site_label_1
_geom_bond_atom_site_label_2
_geom_bond_distance
_geom_bond_site_symmetry_2
Co1 O2 2.008(2) .
Co1 O1 2.019(2) 3_566
Co1 N1 2.150(3) .
Co1 O3 2.152(2) 4_676
Co1 N9 2.155(3) 1_456
Co1 O4 2.264(2) 4_676
O2 C20 1.252(4) .
O3 C33 1.265(4) .
O3 Co1 2.152(2) 4_475
O4 C33 1.261(4) .
O4 Co1 2.264(2) 4_475
O1 C20 1.254(4) .
O1 Co1 2.019(2) 3_566
N1 C5 1.333(4) .
N1 C1 1.336(4) .
N9 C17 1.338(5) .
N9 C18 1.341(5) .
N9 Co1 2.155(3) 1_654
N2 C6 1.310(5) .
N2 C7 1.351(5) .
N2 H2 0.8600 .
N3 C6 1.357(5) .
N3 N4 1.359(4) .
N4 C7 1.332(5) .
C30 C29 1.394(5) .
C30 C31 1.395(5) .
C30 C33 1.478(5) .
N7 C13 1.339(5) .
N7 N8 1.366(5) .
N6 C13 1.324(5) .
N6 C14 1.330(5) .
N6 H6 0.8600 .
C4 C5 1.387(5) .
C4 C3 1.391(5) .
C4 H4 0.9300 .
C18 C19 1.370(5) .
C18 H18 0.9300 .
N8 C14 1.336(5) .
C6 C3 1.465(5) .
C3 C2 1.386(5) .
C17 C16 1.376(5) .
C17 H17 0.9300 .
C16 C15 1.387(5) .
C16 H16 0.9300 .
C2 C1 1.382(5) .
C2 H2A 0.9300 .
C7 C9 1.470(5) .
N5 C11 1.322(6) .
N5 C10 1.342(6) .
C5 H5 0.9300 .
C8 C9 1.374(6) .
C8 C12 1.378(6) .
C8 H8 0.9300 .
C1 H1 0.9300 .
C23 C22 1.377(5) .
C23 C24 1.389(5) .
C23 H23 0.9300 .
C20 C21 1.496(5) .
C21 C22 1.374(5) .
C21 C26 1.391(5) .
C24 C25 1.357(6) .
C24 C27 1.492(5) .
C27 C28 1.378(5) .
C27 C32 1.400(5) .
C15 C19 1.380(5) .
C15 C14 1.479(5) .
C22 H22 0.9300 .
C28 C29 1.395(5) .
C28 H28 0.9300 .
C19 H19 0.9300 .
C12 C11 1.377(6) .
C12 C13 1.457(6) .
C25 C26 1.378(5) .
C25 H25 0.9300 .
C29 H29 0.9300 .
C9 C10 1.369(6) .
C31 C32 1.370(5) .
C31 H31 0.9300 .
C26 H26 0.9300 .
C11 H11 0.9300 .
C32 H32 0.9300 .
N10 C34 1.363(10) .
N10 C35 1.412(9) .
N10 C36 1.439(8) .
C10 H10 0.9300 .
C36 H36A 0.9600 .
C36 H36B 0.9600 .
C36 H36C 0.9600 .
C35 H35A 0.9600 .
C35 H35B 0.9600 .
C35 H35C 0.9600 .
O5 C34 1.197(9) .
C34 H34 0.9300 .

loop_
_platon_squeeze_void_nr
_platon_squeeze_void_average_x
_platon_squeeze_void_average_y
_platon_squeeze_void_average_z
_platon_squeeze_void_volume
_platon_squeeze_void_count_electrons
_platon_squeeze_void_content
1 -0.323 0.277 0.074 245 18 ' '
2 0.322 0.777 0.426 245 18 ' '
3 -0.323 0.223 0.574 245 17 ' '
4 0.322 0.723 0.926 245 18 ' '
5 0.217 0.102 0.309 7 0 ' '
6 0.217 0.398 0.809 7 0 ' '
7 0.783 0.602 0.190 7 0 ' '
8 0.783 0.898 0.690 7 0 ' '
